data_9012129
loop_
_publ_author_name
'Christensen, N.'
'Hansen, P.'
'Lehmann, M. S.'

_publ_section_title
;
 Isotope effects in the bonds of beta-CrOOH and beta-CrOOD
;
_journal_name_full 'Journal of Solid State Chemistry'
_journal_page_first 299
_journal_page_last 304
_journal_paper_doi 10.1016/0022-4596(76)90180-8
_journal_volume 19
_journal_year 1976
_chemical_compound_source Synthetic
_chemical_formula_structural CrO(OH)
_chemical_formula_sum 'Cr H O2'
_chemical_name_mineral Guyanaite
_space_group_IT_number 31
_symmetry_space_group_name_Hall 'P -2 2ac'
_symmetry_space_group_name_H-M 'P 21 n m'
_cell_angle_alpha 90
_cell_angle_beta 90
_cell_angle_gamma 90
_cell_length_a 4.862
_cell_length_b 4.298
_cell_length_c 2.995
_cell_formula_units_Z 2
_cell_volume 62.586
_database_code_amcsd 0013339
_exptl_crystal_density_diffrn 4.511
_cod_original_formula_sum 'Cr O2 H'
_cod_database_code 9012129

loop_
_space_group_symop_operation_xyz
x,y,z
1/2+x,-y,1/2+z
x,y,-z
1/2+x,-y,1/2-z

loop_
_atom_site_label
_atom_site_fract_x
_atom_site_fract_y
_atom_site_fract_z
_atom_site_U_iso_or_equiv
Cr 0.00000 0.26170 0.00000 0.01039
O1 0.37880 0.48140 0.00000 0.01039
O2 0.67080 0.01420 0.00000 0.01039
H 0.52750 0.21100 0.00000 0.01039

loop_
_cod_related_entry_id
_cod_related_entry_database
_cod_related_entry_code
1 AMCSD 0013339
